data_7235185
loop_
_publ_author_name
'Fu-Juan Geng'
'Lin Zhou'
'Ping-Ping Shi'
'Xiao-Li Wang'
'Xuan Zheng'
'Yi Zhang'
'Da-Wei Fu'
'Qiong Ye'

_publ_section_title
;
 Perovskite-type organic-inorganic hybrid NLO switches tuned by guest
 cations
;
_journal_name_full 'Journal of Materials Chemistry C'
_journal_page_first 1529
_journal_page_last 1536
_journal_paper_doi 10.1039/C6TC05105G
_journal_volume 5
_journal_year 2017
_chemical_formula_moiety 'C6 Mn N9, C8 H20 O P'
_chemical_formula_sum 'C14 H20 Mn N9 O P'
_chemical_formula_weight 416.30
_space_group_IT_number 14
_space_group_name_Hall '-P 2ybc'
_space_group_name_H-M_alt 'P 1 21/c 1'
_symmetry_cell_setting monoclinic
_symmetry_space_group_name_H-M 'P 1 21/c 1'
_atom_sites_solution_hydrogens geom
_atom_sites_solution_primary direct
_atom_sites_solution_secondary difmap
_cell_angle_alpha 90.00
_cell_angle_beta 127.560(19)
_cell_angle_gamma 90.00
_cell_formula_units_Z 4
_cell_length_a 10.391(13)
_cell_length_b 15.81(2)
_cell_length_c 15.482(15)
_cell_measurement_reflns_used 5263
_cell_measurement_temperature 173(2)
_cell_measurement_theta_max 27.4198
_cell_measurement_theta_min 1.6594
_cell_volume 2016(4)
_computing_structure_refinement 'SHELXL-97 (Sheldrick, 1997)'
_computing_structure_solution 'SHELXS-97 (Sheldrick, 1990)'
_diffrn_ambient_temperature 173(2)
_diffrn_measured_fraction_theta_full 0.994
_diffrn_measured_fraction_theta_max 0.994
_diffrn_measurement_device_type 'Saturn724+ (4x4 bin mode)'
_diffrn_measurement_method CCD_Profile_fitting
_diffrn_radiation_monochromator graphite
_diffrn_radiation_source 'fine-focus sealed tube'
_diffrn_radiation_type MoK\a
_diffrn_radiation_wavelength 0.71073
_diffrn_reflns_av_R_equivalents 0.0847
_diffrn_reflns_av_sigmaI/netI 0.1033
_diffrn_reflns_limit_h_max 12
_diffrn_reflns_limit_h_min -12
_diffrn_reflns_limit_k_max 18
_diffrn_reflns_limit_k_min -18
_diffrn_reflns_limit_l_max 18
_diffrn_reflns_limit_l_min -18
_diffrn_reflns_number 16461
_diffrn_reflns_theta_full 24.50
_diffrn_reflns_theta_max 24.50
_diffrn_reflns_theta_min 2.96
_exptl_absorpt_coefficient_mu 0.756
_exptl_absorpt_correction_T_max 0.8759
_exptl_absorpt_correction_T_min 0.8634
_exptl_crystal_colour Colorless
_exptl_crystal_density_diffrn 1.371
_exptl_crystal_density_method 'not measured'
_exptl_crystal_description Prism
_exptl_crystal_F_000 860
_exptl_crystal_size_max 0.20
_exptl_crystal_size_mid 0.20
_exptl_crystal_size_min 0.18
_refine_diff_density_max 1.785
_refine_diff_density_min -1.022
_refine_diff_density_rms 0.268
_refine_ls_extinction_coef 0.066(4)
_refine_ls_extinction_expression Fc^*^=kFc[1+0.001xFc^2^\l^3^/sin(2\q)]^-1/4^
_refine_ls_extinction_method SHELXL
_refine_ls_goodness_of_fit_ref 1.131
_refine_ls_hydrogen_treatment mixed
_refine_ls_matrix_type full
_refine_ls_number_parameters 240
_refine_ls_number_reflns 3334
_refine_ls_number_restraints 1
_refine_ls_restrained_S_all 1.131
_refine_ls_R_factor_all 0.1575
_refine_ls_R_factor_gt 0.1343
_refine_ls_shift/su_max 0.020
_refine_ls_shift/su_mean 0.003
_refine_ls_structure_factor_coef Fsqd
_refine_ls_weighting_details 'calc w=1/[\s^2^(Fo^2^)+(0.1600P)^2^+101.9335P] where P=(Fo^2^+2Fc^2^)/3'
_refine_ls_weighting_scheme calc
_refine_ls_wR_factor_gt 0.3170
_refine_ls_wR_factor_ref 0.3438
_reflns_number_gt 2602
_reflns_number_total 3334
_reflns_threshold_expression >2sigma(I)
_cod_data_source_file J-Mater-Chem-C-2017-5-1529.cif
_cod_data_source_block 2
_cod_original_sg_symbol_H-M 'P 21/c'
_cod_database_code 7235185

loop_
_symmetry_equiv_pos_as_xyz
'x, y, z'
'-x, y+1/2, -z+1/2'
'-x, -y, -z'
'x, -y-1/2, z-1/2'

loop_
_atom_site_label
_atom_site_type_symbol
_atom_site_fract_x
_atom_site_fract_y
_atom_site_fract_z
_atom_site_U_iso_or_equiv
_atom_site_adp_type
_atom_site_occupancy
_atom_site_symmetry_multiplicity
_atom_site_calc_flag
_atom_site_refinement_flags
_atom_site_disorder_assembly
_atom_site_disorder_group
Mn1 Mn 0.41640(13) 0.18386(8) 0.18495(8) 0.0238(3) Uani 1 1 d . . .
C10 C 0.4713(8) 0.3618(6) 0.3221(6) 0.029(2) Uani 1 1 d . . .
N1 N 0.4446(9) 0.3030(5) 0.2721(6) 0.046(3) Uani 1 1 d . . .
N6 N 0.4027(8) 0.1154(6) 0.3100(5) 0.036(2) Uani 1 1 d . . .
N3 N 0.6098(8) 0.5618(5) 0.3966(5) 0.031(2) Uani 1 1 d . . .
N2 N 0.5026(9) 0.4229(6) 0.3925(6) 0.057(3) Uani 1 1 d . . .
N7 N 0.6880(8) 0.1633(6) 0.3084(6) 0.046(3) Uani 1 1 d . . .
N4 N 0.4645(8) 0.2590(6) 0.0849(5) 0.038(2) Uani 1 1 d . . .
C11 C 0.5600(8) 0.4961(5) 0.3907(5) 0.022(2) Uani 1 1 d . . .
C12 C 0.4951(9) 0.3038(6) 0.0444(7) 0.033(3) Uani 1 1 d . . .
N9 N 0.1492(8) 0.2030(5) 0.0753(6) 0.041(2) Uani 1 1 d . . .
C14 C 0.7991(9) 0.1892(6) 0.3971(7) 0.038(3) Uani 1 1 d . . .
N8 N 0.9020(10) 0.2088(7) 0.4975(6) 0.068(3) Uani 1 1 d . . .
C15 C 0.0337(9) 0.2447(6) 0.0357(7) 0.034(3) Uani 1 1 d . . .
P1 P 1.0032(2) 0.01899(14) 0.76081(15) 0.0259(6) Uani 1 1 d U . .
N5 N 0.5459(8) 0.3631(6) 0.0082(5) 0.042(2) Uani 1 1 d . . .
C13 C 0.4645(9) 0.1288(6) 0.4009(6) 0.031(2) Uani 1 1 d . . .
O1 O 0.8995(7) -0.0205(5) 0.5662(4) 0.051(2) Uani 1 1 d . . .
C8 C 1.0492(8) 0.1236(6) 0.7379(6) 0.030(2) Uani 1 1 d . . .
H8A H 1.1012 0.1176 0.7019 0.036 Uiso 1 1 calc R . .
H8B H 0.9462 0.1549 0.6876 0.036 Uiso 1 1 calc R . .
C9 C 1.1633(10) 0.1767(6) 0.8445(7) 0.038(3) Uani 1 1 d . . .
H9A H 1.1044 0.1927 0.8729 0.056 Uiso 1 1 calc R . .
H9B H 1.1983 0.2278 0.8283 0.056 Uiso 1 1 calc R . .
H9C H 1.2585 0.1428 0.8990 0.056 Uiso 1 1 calc R . .
C1 C 0.8397(9) -0.0253(5) 0.6252(6) 0.030(2) Uani 1 1 d U . .
H1A H 0.8164 -0.0846 0.6318 0.036 Uiso 1 1 calc R . .
H1B H 0.7388 0.0083 0.5898 0.036 Uiso 1 1 calc R . .
C4 C 0.9355(9) 0.0242(7) 0.8461(7) 0.037(3) Uani 1 1 d . . .
H4A H 0.8976 -0.0326 0.8483 0.045 Uiso 1 1 calc R . .
H4B H 1.0297 0.0390 0.9213 0.045 Uiso 1 1 calc R . .
C7 C 1.1817(9) -0.0500(6) 0.8247(7) 0.037(3) Uani 1 1 d . . .
H7A H 1.2131 -0.0541 0.7760 0.044 Uiso 1 1 calc R . .
H7B H 1.2732 -0.0237 0.8937 0.044 Uiso 1 1 calc R . .
C5 C 0.8031(9) 0.0864(7) 0.8084(6) 0.039(3) Uani 1 1 d . . .
H5A H 0.8442 0.1438 0.8161 0.059 Uiso 1 1 calc R . .
H5B H 0.7651 0.0805 0.8525 0.059 Uiso 1 1 calc R . .
H5C H 0.7128 0.0756 0.7317 0.059 Uiso 1 1 calc R . .
C6 C 1.1554(13) -0.1379(8) 0.8487(11) 0.070(5) Uani 1 1 d . . .
H6A H 1.0821 -0.1355 0.8685 0.105 Uiso 1 1 calc R . .
H6B H 1.2598 -0.1620 0.9093 0.105 Uiso 1 1 calc R . .
H6C H 1.1072 -0.1735 0.7839 0.105 Uiso 1 1 calc R . .
C3 C 0.7876(11) -0.0444(7) 0.4554(7) 0.047(3) Uani 1 1 d . . .
H3A H 0.7418 -0.0999 0.4505 0.071 Uiso 1 1 calc R . .
H3B H 0.8436 -0.0472 0.4225 0.071 Uiso 1 1 calc R . .
H3C H 0.7002 -0.0025 0.4164 0.071 Uiso 1 1 calc R . .

loop_
_atom_site_aniso_label
_atom_site_aniso_U_11
_atom_site_aniso_U_22
_atom_site_aniso_U_33
_atom_site_aniso_U_23
_atom_site_aniso_U_13
_atom_site_aniso_U_12
Mn1 0.0266(4) 0.0186(6) 0.0235(4) -0.0015(4) 0.0138(3) -0.0002(5)
C10 0.035(2) 0.026(4) 0.041(3) 0.007(3) 0.0313(19) -0.005(3)
N1 0.064(3) 0.038(4) 0.041(3) -0.021(3) 0.034(2) -0.021(3)
N6 0.042(3) 0.047(5) 0.028(2) 0.002(3) 0.0255(18) -0.005(3)
N3 0.037(3) 0.027(4) 0.030(2) 0.005(3) 0.0210(19) 0.002(3)
N2 0.084(3) 0.042(5) 0.090(3) -0.019(3) 0.076(2) -0.025(3)
N7 0.024(3) 0.059(6) 0.050(3) -0.002(4) 0.020(2) -0.003(3)
N4 0.031(3) 0.049(5) 0.035(3) 0.003(3) 0.0197(19) -0.012(3)
C11 0.033(2) 0.015(4) 0.034(3) 0.004(3) 0.0286(18) 0.006(3)
C12 0.020(3) 0.039(5) 0.036(3) 0.011(4) 0.014(2) 0.005(3)
N9 0.026(2) 0.041(4) 0.053(3) 0.011(3) 0.023(2) 0.012(3)
C14 0.027(3) 0.047(5) 0.038(3) -0.009(4) 0.020(2) -0.022(3)
N8 0.073(4) 0.090(7) 0.039(3) -0.013(4) 0.033(3) -0.052(4)
C15 0.029(3) 0.027(4) 0.045(3) 0.003(3) 0.023(2) 0.003(3)
P1 0.0268(7) 0.0244(10) 0.0237(7) 0.0007(7) 0.0140(5) -0.0007(8)
N5 0.041(3) 0.052(5) 0.036(3) -0.005(3) 0.025(2) -0.023(3)
C13 0.033(3) 0.028(4) 0.040(3) -0.003(3) 0.026(2) -0.009(3)
O1 0.067(2) 0.068(5) 0.044(2) -0.015(3) 0.0465(16) -0.023(3)
C8 0.031(2) 0.033(4) 0.032(3) -0.011(3) 0.0228(19) -0.026(3)
C9 0.049(4) 0.022(4) 0.037(3) -0.003(3) 0.024(3) -0.013(4)
C1 0.040(3) 0.018(4) 0.041(3) -0.008(3) 0.029(2) -0.013(3)
C4 0.020(3) 0.046(5) 0.033(4) 0.003(4) 0.010(2) -0.004(4)
C7 0.028(3) 0.037(5) 0.044(4) 0.005(4) 0.022(2) 0.011(3)
C5 0.036(3) 0.057(6) 0.038(3) -0.001(4) 0.029(2) 0.000(4)
C6 0.068(5) 0.039(6) 0.106(7) 0.003(6) 0.055(4) 0.006(5)
C3 0.057(4) 0.048(6) 0.047(3) -0.018(4) 0.038(3) -0.013(4)

loop_
_atom_type_symbol
_atom_type_description
_atom_type_scat_dispersion_real
_atom_type_scat_dispersion_imag
_atom_type_scat_source
C C 0.0033 0.0016 'International Tables Vol C Tables 4.2.6.8 and 6.1.1.4'
H H 0.0000 0.0000 'International Tables Vol C Tables 4.2.6.8 and 6.1.1.4'
Mn Mn 0.3368 0.7283 'International Tables Vol C Tables 4.2.6.8 and 6.1.1.4'
N N 0.0061 0.0033 'International Tables Vol C Tables 4.2.6.8 and 6.1.1.4'
O O 0.0106 0.0060 'International Tables Vol C Tables 4.2.6.8 and 6.1.1.4'
P P 0.1023 0.0942 'International Tables Vol C Tables 4.2.6.8 and 6.1.1.4'

loop_
_geom_angle_atom_site_label_1
_geom_angle_atom_site_label_2
_geom_angle_atom_site_label_3
_geom_angle
_geom_angle_site_symmetry_1
_geom_angle_site_symmetry_3
N9 Mn1 N1 89.4(3) . .
N9 Mn1 N3 91.2(3) . 2_645
N1 Mn1 N3 177.7(3) . 2_645
N9 Mn1 N4 95.8(3) . .
N1 Mn1 N4 88.2(4) . .
N3 Mn1 N4 94.0(3) 2_645 .
N9 Mn1 N7 175.3(4) . .
N1 Mn1 N7 88.5(3) . .
N3 Mn1 N7 90.7(3) 2_645 .
N4 Mn1 N7 88.4(3) . .
N9 Mn1 N6 91.0(3) . .
N1 Mn1 N6 86.6(3) . .
N3 Mn1 N6 91.2(3) 2_645 .
N4 Mn1 N6 171.4(2) . .
N7 Mn1 N6 84.7(3) . .
N1 C10 N2 170.5(11) . .
C10 N1 Mn1 174.7(7) . .
C13 N6 Mn1 131.7(7) . .
C11 N3 Mn1 148.4(5) . 2_655
C11 N2 C10 120.5(10) . .
C14 N7 Mn1 138.3(9) . .
C12 N4 Mn1 171.5(8) . .
N3 C11 N2 173.9(10) . .
N4 C12 N5 172.5(9) . .
C15 N9 Mn1 152.6(7) . .
N7 C14 N8 168.3(12) . .
C14 N8 C15 123.1(11) . 4_666
N9 C15 N8 175.4(12) . 4_465
C8 P1 C7 110.3(4) . .
C8 P1 C4 111.2(5) . .
C7 P1 C4 110.0(5) . .
C8 P1 C1 107.0(4) . .
C7 P1 C1 108.3(4) . .
C4 P1 C1 110.0(4) . .
C13 N5 C12 118.1(7) 4_565 .
N6 C13 N5 173.8(10) . 4_566
C1 O1 C3 114.7(7) . .
C9 C8 P1 113.8(6) . .
C9 C8 H8A 108.8 . .
P1 C8 H8A 108.8 . .
C9 C8 H8B 108.8 . .
P1 C8 H8B 108.8 . .
H8A C8 H8B 107.7 . .
C8 C9 H9A 109.5 . .
C8 C9 H9B 109.5 . .
H9A C9 H9B 109.5 . .
C8 C9 H9C 109.5 . .
H9A C9 H9C 109.5 . .
H9B C9 H9C 109.5 . .
O1 C1 P1 104.8(5) . .
O1 C1 H1A 110.8 . .
P1 C1 H1A 110.8 . .
O1 C1 H1B 110.8 . .
P1 C1 H1B 110.8 . .
H1A C1 H1B 108.9 . .
C5 C4 P1 114.5(7) . .
C5 C4 H4A 108.6 . .
P1 C4 H4A 108.6 . .
C5 C4 H4B 108.6 . .
P1 C4 H4B 108.6 . .
H4A C4 H4B 107.6 . .
C6 C7 P1 114.0(8) . .
C6 C7 H7A 108.8 . .
P1 C7 H7A 108.8 . .
C6 C7 H7B 108.8 . .
P1 C7 H7B 108.8 . .
H7A C7 H7B 107.7 . .
C4 C5 H5A 109.5 . .
C4 C5 H5B 109.5 . .
H5A C5 H5B 109.5 . .
C4 C5 H5C 109.5 . .
H5A C5 H5C 109.5 . .
H5B C5 H5C 109.5 . .
C7 C6 H6A 109.5 . .
C7 C6 H6B 109.5 . .
H6A C6 H6B 109.5 . .
C7 C6 H6C 109.5 . .
H6A C6 H6C 109.5 . .
H6B C6 H6C 109.5 . .
O1 C3 H3A 109.5 . .
O1 C3 H3B 109.5 . .
H3A C3 H3B 109.5 . .
O1 C3 H3C 109.5 . .
H3A C3 H3C 109.5 . .
H3B C3 H3C 109.5 . .

loop_
_geom_bond_atom_site_label_1
_geom_bond_atom_site_label_2
_geom_bond_distance
_geom_bond_site_symmetry_2
Mn1 N9 2.222(7) .
Mn1 N1 2.229(9) .
Mn1 N3 2.229(8) 2_645
Mn1 N4 2.238(9) .
Mn1 N7 2.268(7) .
Mn1 N6 2.298(9) .
C10 N1 1.131(12) .
C10 N2 1.340(13) .
N6 C13 1.155(11) .
N3 C11 1.140(11) .
N3 Mn1 2.229(8) 2_655
N2 C11 1.309(12) .
N7 C14 1.206(10) .
N4 C12 1.112(14) .
C12 N5 1.355(14) .
N9 C15 1.163(11) .
C14 N8 1.277(11) .
N8 C15 1.333(13) 4_666
C15 N8 1.333(13) 4_465
P1 C8 1.815(9) .
P1 C7 1.836(9) .
P1 C4 1.837(12) .
P1 C1 1.853(7) .
N5 C13 1.334(11) 4_565
C13 N5 1.334(11) 4_566
O1 C1 1.385(14) .
O1 C3 1.417(10) .
C8 C9 1.564(11) .
C8 H8A 0.9900 .
C8 H8B 0.9900 .
C9 H9A 0.9800 .
C9 H9B 0.9800 .
C9 H9C 0.9800 .
C1 H1A 0.9900 .
C1 H1B 0.9900 .
C4 C5 1.490(14) .
C4 H4A 0.9900 .
C4 H4B 0.9900 .
C7 C6 1.505(17) .
C7 H7A 0.9900 .
C7 H7B 0.9900 .
C5 H5A 0.9800 .
C5 H5B 0.9800 .
C5 H5C 0.9800 .
C6 H6A 0.9800 .
C6 H6B 0.9800 .
C6 H6C 0.9800 .
C3 H3A 0.9800 .
C3 H3B 0.9800 .
C3 H3C 0.9800 .

loop_
_geom_hbond_atom_site_label_D
_geom_hbond_atom_site_label_H
_geom_hbond_atom_site_label_A
_geom_hbond_distance_DH
_geom_hbond_distance_HA
_geom_hbond_distance_DA
_geom_hbond_angle_DHA
_geom_hbond_site_symmetry_A
C1 H1B N5 0.99 2.58 3.526(12) 159.7 4_566
C1 H1B N5 0.99 2.58 3.526(12) 159.7 4_566
C1 H1B N5 0.99 2.58 3.526(12) 159.7 4_566
C1 H1B N5 0.99 2.58 3.526(12) 159.7 4_566
C1 H1B N5 0.99 2.58 3.526(12) 159.7 4_566
C1 H1B N5 0.99 2.58 3.526(12) 159.7 4_566
C1 H1B N5 0.99 2.58 3.526(12) 159.7 4_566
C1 H1B N5 0.99 2.58 3.526(12) 159.7 4_566
C1 H1B N5 0.99 2.58 3.526(12) 159.7 4_566
C1 H1B N5 0.99 2.58 3.526(12) 159.7 4_566
C1 H1B N5 0.99 2.58 3.526(12) 159.7 4_566

loop_
_geom_torsion_atom_site_label_1
_geom_torsion_atom_site_label_2
_geom_torsion_atom_site_label_3
_geom_torsion_atom_site_label_4
_geom_torsion
_geom_torsion_site_symmetry_1
_geom_torsion_site_symmetry_2
_geom_torsion_site_symmetry_3
_geom_torsion_site_symmetry_4
N2 C10 N1 Mn1 -77(13) . . . .
N9 Mn1 N1 C10 172(10) . . . .
N3 Mn1 N1 C10 67(15) 2_645 . . .
N4 Mn1 N1 C10 -92(10) . . . .
N7 Mn1 N1 C10 -4(10) . . . .
N6 Mn1 N1 C10 81(10) . . . .
N9 Mn1 N6 C13 -122.6(10) . . . .
N1 Mn1 N6 C13 -33.3(9) . . . .
N3 Mn1 N6 C13 146.2(9) 2_645 . . .
N4 Mn1 N6 C13 20(3) . . . .
N7 Mn1 N6 C13 55.6(10) . . . .
N1 C10 N2 C11 163(5) . . . .
N9 Mn1 N7 C14 -47(5) . . . .
N1 Mn1 N7 C14 16.3(13) . . . .
N3 Mn1 N7 C14 -161.5(13) 2_645 . . .
N4 Mn1 N7 C14 104.5(13) . . . .
N6 Mn1 N7 C14 -70.4(13) . . . .
N9 Mn1 N4 C12 104(5) . . . .
N1 Mn1 N4 C12 15(5) . . . .
N3 Mn1 N4 C12 -164(5) 2_645 . . .
N7 Mn1 N4 C12 -74(5) . . . .
N6 Mn1 N4 C12 -38(6) . . . .
Mn1 N3 C11 N2 -123(6) 2_655 . . .
C10 N2 C11 N3 180(100) . . . .
Mn1 N4 C12 N5 22(12) . . . .
N1 Mn1 N9 C15 18(2) . . . .
N3 Mn1 N9 C15 -164(2) 2_645 . . .
N4 Mn1 N9 C15 -70(2) . . . .
N7 Mn1 N9 C15 82(5) . . . .
N6 Mn1 N9 C15 105(2) . . . .
Mn1 N7 C14 N8 67(6) . . . .
N7 C14 N8 C15 180(100) . . . 4_666
Mn1 N9 C15 N8 -84(13) . . . 4_465
N4 C12 N5 C13 -169(8) . . . 4_565
Mn1 N6 C13 N5 -108(10) . . . 4_566
C7 P1 C8 C9 -72.6(8) . . . .
C4 P1 C8 C9 49.8(7) . . . .
C1 P1 C8 C9 169.9(7) . . . .
C3 O1 C1 P1 -174.7(7) . . . .
C8 P1 C1 O1 55.0(7) . . . .
C7 P1 C1 O1 -63.9(7) . . . .
C4 P1 C1 O1 175.8(6) . . . .
C8 P1 C4 C5 50.8(7) . . . .
C7 P1 C4 C5 173.3(6) . . . .
C1 P1 C4 C5 -67.5(8) . . . .
C8 P1 C7 C6 178.9(8) . . . .
C4 P1 C7 C6 55.9(10) . . . .
C1 P1 C7 C6 -64.3(10) . . . .
